data_7130457
loop_
_publ_author_name
'Ghosh, Pritam'
'Ruan, Guilin'
'Fridman, Natalia'
'Maayan, Galia'

_publ_section_title
;
 Amide Bond Hydrolysis of Peptoids
;
_journal_name_full 'Chemical Communications'
_journal_paper_doi 10.1039/D2CC02717H
_journal_year 2022
_chemical_formula_moiety '2(C46 H66 Cu2 N12 O13), 8(Cl O4), 3(C2 H3 N), O'
_chemical_formula_sum 'C98 H141 Cl8 Cu4 N27 O59'
_chemical_formula_weight 3179.19
_chemical_name_common 'Galia77b (Pritam)'
_space_group_crystal_system orthorhombic
_space_group_IT_number 60
_space_group_name_Hall '-P 2n 2ab'
_space_group_name_H-M_alt 'P b c n'
_atom_sites_solution_hydrogens mixed
_audit_creation_method SHELXL-2018/3
_audit_update_record
;
2022-04-29 deposited with the CCDC.	2022-08-02 downloaded from the CCDC.
;
_cell_angle_alpha 90
_cell_angle_beta 90
_cell_angle_gamma 90
_cell_formula_units_Z 4
_cell_length_a 23.575(3)
_cell_length_b 25.656(3)
_cell_length_c 21.546(4)
_cell_measurement_reflns_used 11534
_cell_measurement_temperature 100(2)
_cell_measurement_theta_max 25.079
_cell_measurement_theta_min 1.506
_cell_volume 13032(3)
_computing_cell_refinement 'APEX2 v2010.7-0 (Bruker AXS)'
_computing_data_collection 'Bruker Instrument Service v2010.7.0.0'
_computing_data_reduction 'SAINT V7.68A (Bruker AXS, 2009)'
_computing_molecular_graphics 'Olex2 (Dolomanov et al., 2009)'
_computing_publication_material 'Olex2 (Dolomanov et al., 2009)'
_computing_structure_refinement 'SHELXL-2018/3 (Sheldrick, 2018)'
_computing_structure_solution 'SHELXT 2014/4 (Sheldrick, 2014)'
_diffrn_ambient_temperature 100(2)
_diffrn_detector_area_resol_mean 95
_diffrn_measured_fraction_theta_full 0.996
_diffrn_measured_fraction_theta_max 0.996
_diffrn_measurement_device_type 'APEX2 (Bruker AXS)'
_diffrn_measurement_method '\f and \w scans'
_diffrn_radiation_type MoK\a
_diffrn_radiation_wavelength 0.71073
_diffrn_reflns_av_R_equivalents 0.1197
_diffrn_reflns_av_unetI/netI 0.1243
_diffrn_reflns_Laue_measured_fraction_full 0.996
_diffrn_reflns_Laue_measured_fraction_max 0.996
_diffrn_reflns_limit_h_max 28
_diffrn_reflns_limit_h_min -25
_diffrn_reflns_limit_k_max 30
_diffrn_reflns_limit_k_min -30
_diffrn_reflns_limit_l_max 24
_diffrn_reflns_limit_l_min -25
_diffrn_reflns_number 68495
_diffrn_reflns_point_group_measured_fraction_full 0.996
_diffrn_reflns_point_group_measured_fraction_max 0.996
_diffrn_reflns_theta_full 25.079
_diffrn_reflns_theta_max 25.079
_diffrn_reflns_theta_min 1.506
_exptl_absorpt_coefficient_mu 0.915
_exptl_absorpt_correction_T_max 0.878
_exptl_absorpt_correction_T_min 0.790
_exptl_absorpt_correction_type multi-scan
_exptl_absorpt_process_details 'SADABS V2008/1 (Bruker AXS)'
_exptl_crystal_colour blue
_exptl_crystal_density_diffrn 1.620
_exptl_crystal_description needle
_exptl_crystal_F_000 6568
_exptl_crystal_size_max 0.240
_exptl_crystal_size_mid 0.150
_exptl_crystal_size_min 0.120
_refine_diff_density_max 1.075
_refine_diff_density_min -1.237
_refine_diff_density_rms 0.126
_refine_ls_extinction_method none
_refine_ls_goodness_of_fit_ref 1.025
_refine_ls_hydrogen_treatment constr
_refine_ls_matrix_type full
_refine_ls_number_parameters 872
_refine_ls_number_reflns 11534
_refine_ls_number_restraints 267
_refine_ls_restrained_S_all 1.087
_refine_ls_R_factor_all 0.1604
_refine_ls_R_factor_gt 0.0688
_refine_ls_shift/su_max 0.000
_refine_ls_shift/su_mean 0.001
_refine_ls_structure_factor_coef Fsqd
_refine_ls_weighting_details 'w=1/[\s^2^(Fo^2^)+(0.0858P)^2^+55.1355P] where P=(Fo^2^+2Fc^2^)/3'
_refine_ls_weighting_scheme calc
_refine_ls_wR_factor_gt 0.1571
_refine_ls_wR_factor_ref 0.2075
_reflns_Friedel_coverage 0.000
_reflns_number_gt 8247
_reflns_number_total 11534
_reflns_threshold_expression 'I > 2\s(I)'
_cod_data_source_file d2cc02717h2.cif
_cod_data_source_block Galia77b
_cod_database_code 7130457
_shelx_shelxl_version_number 2018/3
_shelx_space_group_comment
;
The symmetry employed for this shelxl refinement is uniquely defined
by the following loop, which should always be used as a source of
symmetry information in preference to the above space-group names.
They are only intended as comments.
;
_shelx_estimated_absorpt_t_min 0.810
_shelx_estimated_absorpt_t_max 0.898

loop_
_space_group_symop_operation_xyz
'x, y, z'
'-x+1/2, -y+1/2, z+1/2'
'-x, y, -z+1/2'
'x+1/2, -y+1/2, -z'
'-x, -y, -z'
'x-1/2, y-1/2, -z-1/2'
'x, -y, z-1/2'
'-x-1/2, y-1/2, z'

loop_
_atom_site_label
_atom_site_type_symbol
_atom_site_fract_x
_atom_site_fract_y
_atom_site_fract_z
_atom_site_U_iso_or_equiv
_atom_site_adp_type
_atom_site_occupancy
_atom_site_site_symmetry_order
_atom_site_calc_flag
_atom_site_refinement_flags_posn
_atom_site_refinement_flags_adp
_atom_site_refinement_flags_occupancy
_atom_site_disorder_assembly
_atom_site_disorder_group
Cu1 Cu 0.26929(4) 0.67288(3) 0.42988(4) 0.0222(2) Uani 1 1 d . U . . .
Cu2 Cu 0.42252(4) 0.65251(3) 0.55053(4) 0.0183(2) Uani 1 1 d . U . . .
O1 O 0.1894(2) 0.6792(2) 0.3582(2) 0.0328(13) Uani 1 1 d . U . . .
O2 O 0.2221(2) 0.63218(18) 0.4876(2) 0.0228(11) Uani 1 1 d . U . . .
O3 O 0.0708(3) 0.6737(3) 0.5492(3) 0.0499(17) Uani 1 1 d . U . . .
H3 H 0.038128 0.665246 0.537371 0.075 Uiso 1 1 calc R U . . .
O4 O 0.2800(2) 0.60562(18) 0.6189(2) 0.0219(11) Uani 1 1 d . U . . .
O5 O 0.1563(3) 0.4227(2) 0.6825(3) 0.0419(15) Uani 1 1 d . U . . .
O6 O 0.3732(2) 0.53919(18) 0.5774(2) 0.0231(11) Uani 1 1 d . U . . .
O7 O 0.51480(19) 0.63509(18) 0.5924(2) 0.0197(11) Uani 1 1 d . U . . .
O8 O 0.42517(19) 0.72387(17) 0.5858(2) 0.0190(10) Uani 1 1 d . U . . .
O9 O 0.2546(2) 0.7311(2) 0.6669(2) 0.0307(13) Uani 1 1 d . U . . .
H9 H 0.256318 0.708768 0.695409 0.046 Uiso 1 1 calc R U . . .
O10 O 0.3129(2) 0.78218(19) 0.5427(2) 0.0226(11) Uani 1 1 d . U . . .
O11 O 0.4598(2) 0.8485(2) 0.4787(3) 0.0328(13) Uani 1 1 d . U . . .
O12 O 0.3202(2) 0.78649(19) 0.4076(2) 0.0256(12) Uani 1 1 d . U . . .
O13 O 0.3259(2) 0.67584(19) 0.5307(2) 0.0241(11) Uani 1 1 d . U . . .
H13A H 0.319854 0.710115 0.537759 0.036 Uiso 1 1 d R U . . .
H13B H 0.302554 0.660346 0.558344 0.036 Uiso 1 1 d R U . . .
N1 N 0.3225(2) 0.7063(2) 0.3676(3) 0.0210(13) Uani 1 1 d . U . . .
N2 N 0.2986(3) 0.6093(2) 0.3908(3) 0.0266(14) Uani 1 1 d . U . . .
N3 N 0.2271(2) 0.7335(2) 0.4653(3) 0.0187(13) Uani 1 1 d . U . . .
H3A H 0.255507 0.760701 0.476957 0.022 Uiso 1 1 calc R U . . .
N4 N 0.1772(2) 0.6358(2) 0.5792(3) 0.0196(13) Uani 1 1 d . U . . .
N5 N 0.2569(3) 0.5204(2) 0.6307(3) 0.0231(14) Uani 1 1 d . U . . .
N6 N 0.1912(3) 0.4923(3) 0.7327(3) 0.0417(19) Uani 1 1 d . U . . .
H6A H 0.173567 0.484484 0.767476 0.050 Uiso 1 1 calc R U . . .
H6B H 0.212794 0.520284 0.730802 0.050 Uiso 1 1 calc R U . . .
N7 N 0.4022(2) 0.6334(2) 0.6378(3) 0.0193(13) Uani 1 1 d . U . . .
H7 H 0.369625 0.608560 0.636107 0.023 Uiso 1 1 calc R U . . .
N8 N 0.4223(2) 0.5829(2) 0.5054(3) 0.0179(12) Uani 1 1 d . U . . .
N9 N 0.4493(2) 0.6766(2) 0.4690(3) 0.0201(13) Uani 1 1 d . U . . .
N10 N 0.3725(2) 0.7728(2) 0.6500(3) 0.0167(12) Uani 1 1 d . U . . .
N11 N 0.3484(2) 0.8616(2) 0.5180(3) 0.0196(13) Uani 1 1 d . U . . .
N12 N 0.4885(3) 0.9238(3) 0.5203(4) 0.072(3) Uani 1 1 d . U . . .
H12A H 0.523925 0.918885 0.508767 0.086 Uiso 1 1 calc R U . . .
H12B H 0.479032 0.952117 0.540795 0.086 Uiso 1 1 calc R U . . .
C0AA C 0.3125(3) 0.5070(3) 0.6562(3) 0.0253(17) Uani 1 1 d . U . . .
H0AA H 0.308091 0.477947 0.686071 0.030 Uiso 1 1 calc R U . . .
H0AB H 0.327754 0.537368 0.679108 0.030 Uiso 1 1 calc R U . . .
C1 C 0.1607(4) 0.6314(3) 0.3419(4) 0.048(2) Uani 1 1 d . U . . .
H1A H 0.185500 0.610130 0.315650 0.072 Uiso 1 1 calc R U . . .
H1B H 0.125764 0.639605 0.319227 0.072 Uiso 1 1 calc R U . . .
H1C H 0.151268 0.612067 0.379749 0.072 Uiso 1 1 calc R U . . .
C2 C 0.1522(3) 0.7146(3) 0.3890(4) 0.034(2) Uani 1 1 d . U . . .
H2A H 0.130292 0.696133 0.421548 0.041 Uiso 1 1 calc R U . . .
H2B H 0.125181 0.730007 0.359041 0.041 Uiso 1 1 calc R U . . .
C3 C 0.1885(3) 0.7565(3) 0.4177(3) 0.0250(17) Uani 1 1 d . U . . .
H3B H 0.211189 0.773736 0.384994 0.030 Uiso 1 1 calc R U . . .
H3C H 0.163905 0.783077 0.437303 0.030 Uiso 1 1 calc R U . . .
C4 C 0.2872(3) 0.5598(3) 0.4093(4) 0.0322(19) Uani 1 1 d . U . . .
H4 H 0.265197 0.554325 0.445674 0.039 Uiso 1 1 calc R U . . .
C5 C 0.3069(3) 0.5167(3) 0.3763(4) 0.0320(19) Uani 1 1 d . U . . .
H5 H 0.298237 0.482363 0.389655 0.038 Uiso 1 1 calc R U . . .
C6 C 0.3387(3) 0.5248(3) 0.3246(4) 0.0325(19) Uani 1 1 d . U . . .
H6 H 0.353145 0.495881 0.302025 0.039 Uiso 1 1 calc R U . . .
C7 C 0.3501(3) 0.5748(3) 0.3048(4) 0.0283(18) Uani 1 1 d . U . . .
H7A H 0.372316 0.580482 0.268669 0.034 Uiso 1 1 calc R U . . .
C8 C 0.3289(3) 0.6167(3) 0.3382(3) 0.0219(16) Uani 1 1 d . U . . .
C9 C 0.3393(3) 0.6720(3) 0.3229(3) 0.0211(15) Uani 1 1 d . U . . .
C10 C 0.3636(3) 0.6879(3) 0.2681(3) 0.0239(17) Uani 1 1 d . U . . .
H10 H 0.374188 0.663233 0.237342 0.029 Uiso 1 1 calc R U . . .
C11 C 0.3724(3) 0.7403(3) 0.2586(4) 0.0283(18) Uani 1 1 d . U . . .
H11 H 0.387872 0.751956 0.220382 0.034 Uiso 1 1 calc R U . . .
C12 C 0.3590(3) 0.7760(3) 0.3040(3) 0.0243(17) Uani 1 1 d . U . . .
H12 H 0.366255 0.812122 0.298532 0.029 Uiso 1 1 calc R U . . .
C13 C 0.3341(3) 0.7568(3) 0.3590(3) 0.0216(16) Uani 1 1 d . U . . .
C14 C 0.1983(3) 0.6587(3) 0.5286(3) 0.0181(15) Uani 1 1 d . U . . .
C15 C 0.1971(3) 0.7173(3) 0.5227(3) 0.0182(15) Uani 1 1 d . U . . .
H15A H 0.157248 0.729539 0.521235 0.022 Uiso 1 1 calc R U . . .
H15B H 0.215577 0.733325 0.559271 0.022 Uiso 1 1 calc R U . . .
C18 C 0.3334(3) 0.8422(3) 0.4049(3) 0.0224(16) Uani 1 1 d . U . . .
H18A H 0.315123 0.858166 0.368196 0.027 Uiso 1 1 calc R U . . .
H18B H 0.374872 0.847386 0.401686 0.027 Uiso 1 1 calc R U . . .
C19 C 0.3111(3) 0.8670(3) 0.4638(3) 0.0215(16) Uani 1 1 d . U . . .
H19A H 0.304764 0.904525 0.455847 0.026 Uiso 1 1 calc R U . . .
H19B H 0.273927 0.851183 0.473787 0.026 Uiso 1 1 calc R U . . .
C20 C 0.3904(3) 0.9021(3) 0.5292(4) 0.0255(17) Uani 1 1 d . U . . .
H20A H 0.391946 0.909324 0.574299 0.031 Uiso 1 1 calc R U . . .
H20B H 0.377948 0.934477 0.508188 0.031 Uiso 1 1 calc R U . . .
C21 C 0.4495(3) 0.8884(3) 0.5068(4) 0.0323(19) Uani 1 1 d . U . . .
C22 C 0.3456(3) 0.8187(3) 0.5538(3) 0.0181(15) Uani 1 1 d . U . . .
C23 C 0.3834(3) 0.8177(3) 0.6114(3) 0.0188(15) Uani 1 1 d . U . . .
H23A H 0.423627 0.817384 0.598412 0.023 Uiso 1 1 calc R U . . .
H23B H 0.376808 0.849763 0.635930 0.023 Uiso 1 1 calc R U . . .
C24 C 0.3361(3) 0.7807(3) 0.7047(3) 0.0216(16) Uani 1 1 d . U . . .
H24A H 0.345845 0.814593 0.724034 0.026 Uiso 1 1 calc R U . . .
H24B H 0.344253 0.753027 0.735399 0.026 Uiso 1 1 calc R U . . .
C25 C 0.2734(3) 0.7802(3) 0.6899(4) 0.0258(17) Uani 1 1 d . U . . .
H25A H 0.251794 0.788870 0.727954 0.031 Uiso 1 1 calc R U . . .
H25B H 0.265245 0.807413 0.658598 0.031 Uiso 1 1 calc R U . . .
C26 C 0.3952(3) 0.7278(3) 0.6340(3) 0.0174(15) Uani 1 1 d . U . . .
C27 C 0.3836(3) 0.6798(3) 0.6716(3) 0.0236(16) Uani 1 1 d . U . . .
H27A H 0.403845 0.682077 0.711696 0.028 Uiso 1 1 calc R U . . .
H27B H 0.342413 0.677300 0.680279 0.028 Uiso 1 1 calc R U . . .
C28 C 0.4507(3) 0.6062(3) 0.6682(3) 0.0191(15) Uani 1 1 d . U . . .
H28A H 0.453799 0.570352 0.651417 0.023 Uiso 1 1 calc R U . . .
H28B H 0.443503 0.603580 0.713347 0.023 Uiso 1 1 calc R U . . .
C29 C 0.5054(3) 0.6346(3) 0.6574(3) 0.0213(16) Uani 1 1 d . U . . .
H29A H 0.502761 0.670680 0.673507 0.026 Uiso 1 1 calc R U . . .
H29B H 0.536941 0.616647 0.678882 0.026 Uiso 1 1 calc R U . . .
C30 C 0.5623(3) 0.6670(3) 0.5762(4) 0.035(2) Uani 1 1 d . U . . .
H30A H 0.567650 0.666320 0.531099 0.052 Uiso 1 1 calc R U . . .
H30B H 0.596458 0.653568 0.596618 0.052 Uiso 1 1 calc R U . . .
H30C H 0.555326 0.702856 0.589770 0.052 Uiso 1 1 calc R U . . .
C31 C 0.1854(3) 0.4622(3) 0.6835(4) 0.0275(18) Uani 1 1 d . U . . .
C32 C 0.2171(3) 0.4770(3) 0.6242(3) 0.0250(17) Uani 1 1 d . U . . .
H32A H 0.238171 0.446072 0.609286 0.030 Uiso 1 1 calc R U . . .
H32B H 0.188817 0.486155 0.591990 0.030 Uiso 1 1 calc R U . . .
C34 C 0.3542(3) 0.4912(3) 0.6065(4) 0.0247(17) Uani 1 1 d . U . . .
H34A H 0.386691 0.472343 0.624975 0.030 Uiso 1 1 calc R U . . .
H34B H 0.335708 0.468271 0.575600 0.030 Uiso 1 1 calc R U . . .
C35 C 0.4048(3) 0.5358(3) 0.5249(3) 0.0201(15) Uani 1 1 d . U . . .
C36 C 0.4181(3) 0.4894(3) 0.4946(3) 0.0223(16) Uani 1 1 d . U . . .
H36 H 0.406900 0.456612 0.510867 0.027 Uiso 1 1 calc R U . . .
C37 C 0.4480(3) 0.4931(3) 0.4403(3) 0.0256(17) Uani 1 1 d . U . . .
H37 H 0.457571 0.462380 0.418089 0.031 Uiso 1 1 calc R U . . .
C38 C 0.4643(3) 0.5409(3) 0.4176(3) 0.0258(17) Uani 1 1 d . U . . .
H38 H 0.484660 0.543281 0.379678 0.031 Uiso 1 1 calc R U . . .
C39 C 0.4508(3) 0.5853(3) 0.4503(3) 0.0183(15) Uani 1 1 d . U . . .
C40 C 0.4628(3) 0.6387(3) 0.4288(3) 0.0211(15) Uani 1 1 d . U . . .
C41 C 0.4831(3) 0.6500(3) 0.3692(3) 0.0232(16) Uani 1 1 d . U . . .
H41 H 0.492802 0.622948 0.341073 0.028 Uiso 1 1 calc R U . . .
C42 C 0.4887(3) 0.7012(3) 0.3528(3) 0.0260(18) Uani 1 1 d . U . . .
H42 H 0.502634 0.709973 0.312747 0.031 Uiso 1 1 calc R U . . .
C43 C 0.4742(3) 0.7403(3) 0.3939(3) 0.0246(17) Uani 1 1 d . U . . .
H43 H 0.477203 0.775820 0.382083 0.029 Uiso 1 1 calc R U . . .
C44 C 0.4553(3) 0.7270(3) 0.4520(3) 0.0239(16) Uani 1 1 d . U . . .
H44 H 0.446243 0.753761 0.480880 0.029 Uiso 1 1 calc R U . . .
C45 C 0.2454(3) 0.5695(3) 0.6137(3) 0.0234(16) Uani 1 1 d . U . . .
C46 C 0.1856(3) 0.5805(3) 0.5876(4) 0.0250(17) Uani 1 1 d . U . . .
H46A H 0.181010 0.562437 0.547276 0.030 Uiso 1 1 calc R U . . .
H46B H 0.156661 0.566720 0.616547 0.030 Uiso 1 1 calc R U . . .
C47 C 0.1426(3) 0.6641(3) 0.6255(3) 0.0247(17) Uani 1 1 d . U . . .
H47A H 0.152207 0.701646 0.624806 0.030 Uiso 1 1 calc R U . . .
H47B H 0.150572 0.650484 0.667613 0.030 Uiso 1 1 calc R U . . .
C48 C 0.0792(3) 0.6566(4) 0.6100(4) 0.041(2) Uani 1 1 d . U . . .
H48A H 0.068640 0.619444 0.613866 0.049 Uiso 1 1 calc R U . . .
H48B H 0.055465 0.677163 0.638962 0.049 Uiso 1 1 calc R U . . .
Cl1 Cl 0.29007(9) 0.37962(7) 0.29535(9) 0.0308(5) Uani 1 1 d . U . . .
O14 O 0.2432(3) 0.4080(3) 0.2686(3) 0.061(2) Uani 1 1 d . U . . .
O15 O 0.2823(2) 0.3251(2) 0.2816(2) 0.0316(13) Uani 1 1 d . U . . .
O16 O 0.2912(3) 0.3866(2) 0.3612(3) 0.0417(15) Uani 1 1 d . U . . .
O17 O 0.3423(2) 0.3980(2) 0.2681(3) 0.0379(14) Uani 1 1 d . U . . .
Cl2 Cl 0.14850(8) 0.84964(7) 0.59294(8) 0.0238(4) Uani 1 1 d . U . . .
O18 O 0.1881(3) 0.8415(2) 0.5440(3) 0.059(2) Uani 1 1 d . U . . .
O19 O 0.1300(2) 0.80037(19) 0.6173(2) 0.0320(13) Uani 1 1 d . U . . .
O20 O 0.1744(3) 0.8799(2) 0.6413(3) 0.0452(16) Uani 1 1 d . U . . .
O21 O 0.1004(2) 0.8776(2) 0.5690(3) 0.0383(14) Uani 1 1 d . U . . .
Cl3 Cl 0.500000 0.51435(10) 0.250000 0.0224(6) Uani 1 2 d S TU P . .
O22 O 0.5336(2) 0.48276(19) 0.2094(2) 0.0279(13) Uani 1 1 d . U . . .
O23 O 0.4636(3) 0.5472(3) 0.2140(3) 0.056(2) Uani 1 1 d . U . . .
Cl4 Cl 0.11651(12) 0.50443(11) 0.89225(14) 0.0677(8) Uani 1 1 d D U . . .
O24 O 0.1743(5) 0.5140(4) 0.8876(6) 0.0677(8) Uani 0.601(9) 1 d . U P A 1
O24A O 0.1714(8) 0.4997(7) 0.9496(9) 0.0677(8) Uani 0.399(9) 1 d . U P A 2
O25 O 0.1105(6) 0.4742(4) 0.9477(3) 0.0677(8) Uani 0.601(9) 1 d D U P A 1
O25A O 0.0807(9) 0.4803(7) 0.9402(9) 0.0677(8) Uani 0.399(9) 1 d . U P A 2
O26 O 0.0887(4) 0.5548(3) 0.8891(5) 0.102(3) Uani 1 1 d . U . . .
O27 O 0.1025(4) 0.4758(3) 0.8364(4) 0.107(3) Uani 1 1 d . U . . .
N14 N 0.0541(6) 0.5141(5) 0.6070(7) 0.136(4) Uani 1 1 d D U . . .
C51 C 0.028(3) 0.4425(11) 0.6914(15) 0.136(4) Uani 0.5 1 d D U P B 1
H51A H 0.026098 0.456096 0.733848 0.204 Uiso 0.5 1 calc R U P B 1
H51B H 0.056883 0.414999 0.689267 0.204 Uiso 0.5 1 calc R U P B 1
H51C H -0.008920 0.428041 0.679692 0.204 Uiso 0.5 1 calc R U P B 1
C51A C 0.040(3) 0.4377(11) 0.6878(16) 0.136(4) Uani 0.5 1 d D U P B 2
H51D H 0.078900 0.425817 0.697763 0.204 Uiso 0.5 1 calc R U P B 2
H51E H 0.020181 0.410122 0.665518 0.204 Uiso 0.5 1 calc R U P B 2
H51F H 0.020196 0.446039 0.726244 0.204 Uiso 0.5 1 calc R U P B 2
C52 C 0.0438(8) 0.4864(5) 0.6469(7) 0.136(4) Uani 1 1 d D U . . .
Cl5 Cl 0.500000 0.79066(13) 0.750000 0.0537(9) Uani 1 2 d S TU P . .
O28 O 0.5445(3) 0.7563(3) 0.7313(4) 0.082(2) Uani 1 1 d . U . . .
O29 O 0.5075(6) 0.8162(5) 0.8116(7) 0.0537(9) Uani 0.5 1 d . U P C 1
O29A O 0.5332(6) 0.8275(5) 0.7831(7) 0.0537(9) Uani 0.5 1 d . U P C 2
O32 O 0.3906(11) 0.9022(10) 0.2684(13) 0.160(10) Uiso 0.5 1 d . . P . .
N13 N 0.000000 0.6875(5) 0.750000 0.058(3) Uani 1 2 d S TU P . .
C49 C 0.000000 0.6448(6) 0.750000 0.221(14) Uani 1 2 d DS TU P . .
C50 C 0.000000 0.5864(6) 0.750000 0.221(14) Uani 1 2 d DS TU P . .
H50A H -0.038306 0.573625 0.740934 0.332 Uiso 0.5 1 calc R U P D -1
H50B H 0.011978 0.573626 0.790832 0.332 Uiso 0.5 1 calc R U P D -1
H50C H 0.026328 0.573625 0.718234 0.332 Uiso 0.5 1 calc R U P D -1

loop_
_atom_site_aniso_label
_atom_site_aniso_U_11
_atom_site_aniso_U_22
_atom_site_aniso_U_33
_atom_site_aniso_U_23
_atom_site_aniso_U_13
_atom_site_aniso_U_12
Cu1 0.0240(5) 0.0215(5) 0.0211(5) -0.0022(4) 0.0048(4) 0.0020(4)
Cu2 0.0204(5) 0.0176(5) 0.0167(4) -0.0002(4) 0.0019(4) 0.0016(4)
O1 0.039(3) 0.034(3) 0.025(3) -0.007(2) -0.008(2) -0.004(3)
O2 0.024(3) 0.022(3) 0.023(3) -0.005(2) 0.004(2) 0.001(2)
O3 0.035(4) 0.073(5) 0.041(4) 0.002(3) -0.006(3) 0.000(3)
O4 0.023(3) 0.020(3) 0.023(3) 0.001(2) 0.000(2) 0.000(2)
O5 0.055(4) 0.034(3) 0.037(4) 0.004(3) 0.003(3) -0.021(3)
O6 0.027(3) 0.015(3) 0.027(3) 0.002(2) 0.006(2) -0.003(2)
O7 0.018(3) 0.020(3) 0.021(3) -0.002(2) 0.002(2) 0.001(2)
O8 0.020(3) 0.018(2) 0.018(3) 0.0016(19) 0.004(2) 0.002(2)
O9 0.025(3) 0.033(3) 0.034(3) 0.005(3) -0.005(3) -0.003(2)
O10 0.018(3) 0.022(3) 0.028(3) -0.001(2) -0.001(2) 0.000(2)
O11 0.019(3) 0.042(3) 0.038(3) -0.008(3) 0.003(2) 0.005(3)
O12 0.031(3) 0.022(3) 0.024(3) 0.001(2) 0.007(2) -0.004(2)
O13 0.023(3) 0.018(3) 0.031(3) 0.002(2) 0.001(2) 0.002(2)
N1 0.021(4) 0.026(3) 0.016(3) -0.002(2) -0.003(2) 0.002(3)
N2 0.032(4) 0.024(3) 0.025(4) -0.003(3) 0.005(3) 0.002(3)
N3 0.019(3) 0.019(3) 0.018(3) 0.002(2) 0.003(2) 0.004(2)
N4 0.019(3) 0.019(3) 0.020(3) -0.001(2) 0.001(3) -0.001(2)
N5 0.024(3) 0.017(3) 0.028(4) 0.004(3) -0.004(3) -0.003(2)
N6 0.052(5) 0.047(5) 0.026(4) -0.004(3) 0.014(3) -0.028(4)
N7 0.016(3) 0.018(3) 0.023(3) 0.000(2) -0.002(2) 0.005(2)
N8 0.015(3) 0.020(3) 0.019(3) 0.001(2) -0.001(2) 0.002(2)
N9 0.016(3) 0.023(3) 0.021(3) -0.002(2) -0.003(2) 0.001(3)
N10 0.016(3) 0.019(3) 0.015(3) -0.001(2) 0.000(2) 0.002(2)
N11 0.018(3) 0.021(3) 0.020(3) 0.001(2) -0.004(3) 0.002(2)
N12 0.040(5) 0.072(6) 0.104(8) -0.043(6) 0.021(5) -0.023(4)
C0AA 0.027(4) 0.026(4) 0.022(4) 0.010(3) -0.001(3) -0.002(3)
C1 0.062(7) 0.041(5) 0.041(6) -0.004(4) -0.015(5) -0.014(5)
C2 0.031(5) 0.044(5) 0.028(5) -0.004(4) -0.009(4) 0.002(4)
C3 0.031(5) 0.028(4) 0.015(4) 0.004(3) -0.006(3) 0.006(3)
C4 0.040(5) 0.032(4) 0.024(4) -0.004(3) 0.008(4) -0.001(4)
C5 0.029(5) 0.024(4) 0.042(5) -0.004(4) 0.001(4) 0.004(4)
C6 0.028(5) 0.030(4) 0.040(5) -0.015(4) 0.002(4) 0.013(4)
C7 0.021(5) 0.038(4) 0.026(4) -0.011(3) 0.000(3) 0.003(3)
C8 0.016(4) 0.030(4) 0.020(4) -0.002(3) -0.003(3) 0.005(3)
C9 0.016(4) 0.029(4) 0.018(4) -0.004(3) -0.003(3) -0.003(3)
C10 0.021(4) 0.031(4) 0.019(4) -0.001(3) 0.000(3) 0.003(3)
C11 0.025(5) 0.041(4) 0.019(4) 0.006(3) 0.000(3) 0.001(4)
C12 0.020(4) 0.029(4) 0.024(4) 0.008(3) -0.001(3) 0.000(3)
C13 0.015(4) 0.030(4) 0.020(4) -0.006(3) -0.001(3) -0.004(3)
C14 0.011(4) 0.024(4) 0.019(4) 0.002(3) -0.004(3) -0.003(3)
C15 0.024(4) 0.017(3) 0.014(3) -0.002(3) -0.002(3) 0.002(3)
C18 0.026(4) 0.022(4) 0.019(4) 0.003(3) 0.001(3) 0.000(3)
C19 0.021(4) 0.019(4) 0.024(4) 0.006(3) -0.003(3) 0.005(3)
C20 0.029(4) 0.024(4) 0.024(4) -0.001(3) 0.000(3) -0.002(3)
C21 0.026(4) 0.037(5) 0.034(5) -0.002(4) 0.005(4) -0.005(4)
C22 0.013(4) 0.022(4) 0.019(4) -0.004(3) 0.003(3) 0.006(3)
C23 0.019(4) 0.018(4) 0.020(4) 0.000(3) -0.001(3) 0.004(3)
C24 0.023(4) 0.023(4) 0.020(4) -0.005(3) -0.001(3) 0.005(3)
C25 0.019(4) 0.029(4) 0.029(4) -0.002(3) 0.001(3) 0.005(3)
C26 0.014(4) 0.018(3) 0.019(4) -0.004(3) -0.003(3) 0.003(3)
C27 0.025(4) 0.025(4) 0.021(4) 0.001(3) 0.003(3) 0.004(3)
C28 0.018(4) 0.022(4) 0.018(4) 0.000(3) 0.001(3) 0.002(3)
C29 0.019(4) 0.025(4) 0.020(4) -0.001(3) -0.003(3) 0.000(3)
C30 0.028(4) 0.045(5) 0.031(5) -0.003(4) 0.005(4) -0.012(4)
C31 0.032(5) 0.024(4) 0.027(4) 0.000(3) -0.003(3) -0.007(3)
C32 0.033(5) 0.018(4) 0.024(4) -0.003(3) -0.003(3) -0.004(3)
C34 0.026(4) 0.019(4) 0.029(4) 0.007(3) -0.002(3) 0.001(3)
C35 0.018(4) 0.025(4) 0.017(4) -0.001(3) -0.004(3) 0.002(3)
C36 0.026(4) 0.017(4) 0.024(4) 0.003(3) -0.006(3) 0.003(3)
C37 0.032(5) 0.024(4) 0.021(4) -0.001(3) -0.001(3) 0.006(3)
C38 0.027(5) 0.029(4) 0.022(4) -0.003(3) 0.003(3) 0.000(3)
C39 0.013(4) 0.026(3) 0.016(4) -0.002(3) 0.000(3) 0.000(3)
C40 0.013(4) 0.025(4) 0.025(4) -0.001(3) -0.005(3) 0.002(3)
C41 0.020(4) 0.030(4) 0.019(4) -0.001(3) 0.003(3) 0.001(3)
C42 0.024(5) 0.039(4) 0.014(4) 0.006(3) 0.007(3) -0.002(4)
C43 0.020(4) 0.024(4) 0.029(4) 0.006(3) -0.001(3) -0.006(3)
C44 0.024(4) 0.023(4) 0.025(4) 0.003(3) 0.001(3) 0.002(3)
C45 0.026(4) 0.028(4) 0.016(4) 0.004(3) 0.008(3) -0.002(3)
C46 0.026(4) 0.022(4) 0.028(4) 0.004(3) 0.002(3) -0.002(3)
C47 0.025(4) 0.029(4) 0.021(4) 0.008(3) 0.002(3) 0.004(3)
C48 0.025(4) 0.067(6) 0.031(5) 0.011(4) 0.005(4) 0.020(4)
Cl1 0.0382(12) 0.0260(11) 0.0281(11) 0.0042(8) 0.0111(9) 0.0054(9)
O14 0.052(4) 0.071(5) 0.060(4) 0.028(4) 0.018(3) 0.036(4)
O15 0.042(4) 0.025(3) 0.028(3) 0.000(2) 0.006(3) -0.007(2)
O16 0.056(4) 0.039(4) 0.030(3) -0.009(3) 0.011(3) -0.010(3)
O17 0.045(3) 0.030(3) 0.039(3) -0.002(3) 0.024(3) -0.003(3)
Cl2 0.0273(11) 0.0208(9) 0.0234(10) 0.0019(8) 0.0002(8) 0.0015(8)
O18 0.061(4) 0.045(4) 0.069(5) 0.004(3) 0.047(4) 0.005(3)
O19 0.047(4) 0.020(3) 0.029(3) 0.004(2) 0.002(3) -0.001(2)
O20 0.066(4) 0.029(3) 0.041(4) 0.007(3) -0.031(3) -0.011(3)
O21 0.031(3) 0.028(3) 0.056(4) 0.006(3) -0.016(3) 0.003(2)
Cl3 0.0283(15) 0.0202(14) 0.0188(14) 0.000 0.0049(11) 0.000
O22 0.028(3) 0.027(3) 0.029(3) -0.008(2) 0.014(2) 0.003(2)
O23 0.051(4) 0.073(5) 0.046(4) 0.032(3) 0.025(3) 0.037(4)
Cl4 0.0670(18) 0.0562(16) 0.080(2) -0.0194(13) 0.0284(15) -0.0143(14)
O24 0.0670(18) 0.0562(16) 0.080(2) -0.0194(13) 0.0284(15) -0.0143(14)
O24A 0.0670(18) 0.0562(16) 0.080(2) -0.0194(13) 0.0284(15) -0.0143(14)
O25 0.0670(18) 0.0562(16) 0.080(2) -0.0194(13) 0.0284(15) -0.0143(14)
O25A 0.0670(18) 0.0562(16) 0.080(2) -0.0194(13) 0.0284(15) -0.0143(14)
O26 0.140(7) 0.042(4) 0.125(8) -0.029(4) -0.002(6) 0.019(5)
O27 0.161(8) 0.081(6) 0.079(5) -0.049(5) 0.004(5) -0.003(6)
N14 0.144(8) 0.087(7) 0.176(12) -0.003(6) 0.050(8) -0.021(7)
C51 0.144(8) 0.087(7) 0.176(12) -0.003(6) 0.050(8) -0.021(7)
C51A 0.144(8) 0.087(7) 0.176(12) -0.003(6) 0.050(8) -0.021(7)
C52 0.144(8) 0.087(7) 0.176(12) -0.003(6) 0.050(8) -0.021(7)
Cl5 0.046(2) 0.0421(19) 0.073(2) 0.000 -0.0383(17) 0.000
O28 0.060(5) 0.102(6) 0.083(6) -0.015(5) -0.014(4) 0.022(4)
O29 0.046(2) 0.0421(19) 0.073(2) 0.000 -0.0383(17) 0.000
O29A 0.046(2) 0.0421(19) 0.073(2) 0.000 -0.0383(17) 0.000
N13 0.058(8) 0.080(8) 0.036(7) 0.000 0.021(6) 0.000
C49 0.45(4) 0.080(9) 0.139(17) 0.000 0.18(2) 0.000
C50 0.45(4) 0.080(9) 0.139(17) 0.000 0.18(2) 0.000

loop_
_atom_type_symbol
_atom_type_description
_atom_type_scat_dispersion_real
_atom_type_scat_dispersion_imag
_atom_type_scat_source
C C 0.0033 0.0016 'International Tables Vol C Tables 4.2.6.8 and 6.1.1.4'
H H 0.0000 0.0000 'International Tables Vol C Tables 4.2.6.8 and 6.1.1.4'
Cl Cl 0.1484 0.1585 'International Tables Vol C Tables 4.2.6.8 and 6.1.1.4'
Cu Cu 0.3201 1.2651 'International Tables Vol C Tables 4.2.6.8 and 6.1.1.4'
N N 0.0061 0.0033 'International Tables Vol C Tables 4.2.6.8 and 6.1.1.4'
O O 0.0106 0.0060 'International Tables Vol C Tables 4.2.6.8 and 6.1.1.4'

loop_
_geom_angle_atom_site_label_1
_geom_angle_atom_site_label_2
_geom_angle_atom_site_label_3
_geom_angle
_geom_angle_site_symmetry_1
_geom_angle_site_symmetry_3
_geom_angle_publ_flag
N2 Cu1 O2 91.6(2) . . ?
N2 Cu1 N3 170.7(3) . . ?
O2 Cu1 N3 83.7(2) . . ?
N2 Cu1 N1 81.4(2) . . ?
O2 Cu1 N1 172.9(2) . . ?
N3 Cu1 N1 103.4(2) . . ?
N9 Cu2 O8 92.4(2) . . ?
N9 Cu2 N7 173.3(2) . . ?
O8 Cu2 N7 82.7(2) . . ?
N9 Cu2 N8 81.3(2) . . ?
O8 Cu2 N8 173.8(2) . . ?
N7 Cu2 N8 103.5(2) . . ?
N9 Cu2 O13 93.9(2) . . ?
O8 Cu2 O13 82.38(18) . . ?
N7 Cu2 O13 90.1(2) . . ?
N8 Cu2 O13 97.6(2) . . ?
N9 Cu2 O7 95.9(2) . . ?
O8 Cu2 O7 89.96(18) . . ?
N7 Cu2 O7 79.5(2) . . ?
N8 Cu2 O7 91.05(19) . . ?
O13 Cu2 O7 167.80(17) . . ?
C2 O1 C1 111.4(6) . . ?
C14 O2 Cu1 114.4(4) . . ?
C35 O6 C34 118.4(5) . . ?
C29 O7 C30 111.6(5) . . ?
C29 O7 Cu2 103.4(4) . . ?
C30 O7 Cu2 120.8(4) . . ?
C26 O8 Cu2 111.8(4) . . ?
C13 O12 C18 118.2(5) . . ?
C13 N1 C9 118.0(6) . . ?
C13 N1 Cu1 128.9(5) . . ?
C9 N1 Cu1 112.0(5) . . ?
C8 N2 C4 118.8(6) . . ?
C8 N2 Cu1 115.3(5) . . ?
C4 N2 Cu1 125.7(5) . . ?
C15 N3 C3 113.1(5) . . ?
C15 N3 Cu1 109.8(4) . . ?
C3 N3 Cu1 110.4(4) . . ?
C14 N4 C46 118.9(6) . . ?
C14 N4 C47 122.8(6) . . ?
C46 N4 C47 118.2(6) . . ?
C45 N5 C0AA 120.4(6) . . ?
C45 N5 C32 123.9(6) . . ?
C0AA N5 C32 115.6(6) . . ?
C27 N7 C28 113.2(6) . . ?
C27 N7 Cu2 109.9(4) . . ?
C28 N7 Cu2 110.1(4) . . ?
C35 N8 C39 117.7(6) . . ?
C35 N8 Cu2 129.8(5) . . ?
C39 N8 Cu2 112.0(4) . . ?
C40 N9 C44 119.7(6) . . ?
C40 N9 Cu2 115.2(5) . . ?
C44 N9 Cu2 125.1(5) . . ?
C26 N10 C23 118.4(6) . . ?
C26 N10 C24 124.5(6) . . ?
C23 N10 C24 117.1(5) . . ?
C22 N11 C20 121.5(6) . . ?
C22 N11 C19 120.2(6) . . ?
C20 N11 C19 118.2(6) . . ?
N5 C0AA C34 112.3(6) . . ?
O1 C2 C3 107.2(6) . . ?
N3 C3 C2 110.3(6) . . ?
N2 C4 C5 121.7(7) . . ?
C6 C5 C4 118.8(8) . . ?
C5 C6 C7 120.2(7) . . ?
C6 C7 C8 119.4(7) . . ?
N2 C8 C7 121.0(7) . . ?
N2 C8 C9 114.2(6) . . ?
C7 C8 C9 124.6(7) . . ?
N1 C9 C10 122.4(7) . . ?
N1 C9 C8 114.4(6) . . ?
C10 C9 C8 123.2(7) . . ?
C11 C10 C9 118.7(7) . . ?
C10 C11 C12 120.7(7) . . ?
C11 C12 C13 117.4(7) . . ?
O12 C13 N1 113.2(6) . . ?
O12 C13 C12 124.2(7) . . ?
N1 C13 C12 122.6(7) . . ?
O2 C14 N4 120.5(7) . . ?
O2 C14 C15 119.4(6) . . ?
N4 C14 C15 120.0(6) . . ?
N3 C15 C14 109.8(6) . . ?
O12 C18 C19 107.7(6) . . ?
N11 C19 C18 114.9(6) . . ?
N11 C20 C21 114.1(6) . . ?
O11 C21 N12 123.2(8) . . ?
O11 C21 C20 122.5(7) . . ?
N12 C21 C20 114.2(8) . . ?
O10 C22 N11 122.7(6) . . ?
O10 C22 C23 120.4(6) . . ?
N11 C22 C23 116.8(6) . . ?
N10 C23 C22 112.2(6) . . ?
N10 C24 C25 113.6(6) . . ?
O9 C25 C24 112.7(6) . . ?
O8 C26 N10 120.8(6) . . ?
O8 C26 C27 118.9(6) . . ?
N10 C26 C27 120.3(6) . . ?
N7 C27 C26 110.2(6) . . ?
N7 C28 C29 111.2(6) . . ?
O7 C29 C28 107.0(6) . . ?
O5 C31 N6 123.9(7) . . ?
O5 C31 C32 117.7(7) . . ?
N6 C31 C32 118.4(7) . . ?
N5 C32 C31 115.0(6) . . ?
O6 C34 C0AA 106.3(6) . . ?
N8 C35 O6 111.9(6) . . ?
N8 C35 C36 123.4(7) . . ?
O6 C35 C36 124.7(7) . . ?
C37 C36 C35 117.2(7) . . ?
C36 C37 C38 120.6(7) . . ?
C37 C38 C39 119.5(7) . . ?
N8 C39 C38 121.3(7) . . ?
N8 C39 C40 114.2(6) . . ?
C38 C39 C40 124.4(7) . . ?
N9 C40 C41 121.5(7) . . ?
N9 C40 C39 115.2(6) . . ?
C41 C40 C39 123.2(7) . . ?
C42 C41 C40 118.0(7) . . ?
C41 C42 C43 120.5(7) . . ?
C44 C43 C42 119.1(7) . . ?
N9 C44 C43 121.1(7) . . ?
O4 C45 N5 122.9(7) . . ?
O4 C45 C46 119.8(7) . . ?
N5 C45 C46 117.2(6) . . ?
N4 C46 C45 110.5(6) . . ?
N4 C47 C48 109.1(6) . . ?
O3 C48 C47 107.6(7) . . ?
O16 Cl1 O15 109.1(3) . . ?
O16 Cl1 O17 110.2(4) . . ?
O15 Cl1 O17 110.0(3) . . ?
O16 Cl1 O14 110.3(4) . . ?
O15 Cl1 O14 108.1(4) . . ?
O17 Cl1 O14 109.0(4) . . ?
O18 Cl2 O20 109.8(4) . . ?
O18 Cl2 O19 109.9(3) . . ?
O20 Cl2 O19 109.9(3) . . ?
O18 Cl2 O21 109.0(4) . . ?
O20 Cl2 O21 109.0(4) . . ?
O19 Cl2 O21 109.2(3) . . ?
O23 Cl3 O23 107.9(6) . 3_655 ?
O23 Cl3 O22 109.4(3) . 3_655 ?
O23 Cl3 O22 109.5(3) 3_655 3_655 ?
O23 Cl3 O22 109.5(3) . . ?
O23 Cl3 O22 109.4(3) 3_655 . ?
O22 Cl3 O22 111.1(4) 3_655 . ?
O24 Cl4 O25 104.7(8) . . ?
O24 Cl4 O27 104.6(7) . . ?
O25 Cl4 O27 113.4(7) . . ?
O24 Cl4 O26 106.4(7) . . ?
O25 Cl4 O26 118.5(7) . . ?
O27 Cl4 O26 108.0(6) . . ?
O27 Cl4 O25A 103.9(9) . . ?
O26 Cl4 O25A 98.6(9) . . ?
O27 Cl4 O24A 134.7(7) . . ?
O26 Cl4 O24A 114.7(7) . . ?
O25A Cl4 O24A 84.4(11) . . ?
N14 C52 C51 170(2) . . ?
N14 C52 C51A 162(3) . . ?
O29A Cl5 O29A 96.6(10) 3_656 . ?
O29A Cl5 O28 132.4(7) 3_656 . ?
O29A Cl5 O28 98.5(6) . . ?
O28 Cl5 O28 103.8(7) 3_656 . ?
O28 Cl5 O29 96.2(7) 3_656 . ?
O28 Cl5 O29 115.9(6) . . ?
O28 Cl5 O29 115.9(6) 3_656 3_656 ?
O28 Cl5 O29 96.2(7) . 3_656 ?
O29 Cl5 O29 127.7(10) . 3_656 ?
N13 C49 C50 180.0 . . ?

loop_
_geom_bond_atom_site_label_1
_geom_bond_atom_site_label_2
_geom_bond_distance
_geom_bond_site_symmetry_2
_geom_bond_publ_flag
Cu1 N2 1.962(6) . ?
Cu1 O2 1.969(5) . ?
Cu1 N3 1.997(6) . ?
Cu1 N1 2.028(6) . ?
Cu2 N9 1.967(6) . ?
Cu2 O8 1.983(5) . ?
Cu2 N7 2.001(6) . ?
Cu2 N8 2.035(6) . ?
Cu2 O13 2.394(5) . ?
Cu2 O7 2.397(5) . ?
O1 C2 1.426(9) . ?
O1 C1 1.445(9) . ?
O2 C14 1.248(8) . ?
O3 C48 1.396(10) . ?
O4 C45 1.241(8) . ?
O5 C31 1.225(9) . ?
O6 C35 1.356(8) . ?
O6 C34 1.452(8) . ?
O7 C29 1.419(8) . ?
O7 C30 1.430(9) . ?
O8 C26 1.261(8) . ?
O9 C25 1.425(9) . ?
O10 C22 1.236(8) . ?
O11 C21 1.215(9) . ?
O12 C13 1.336(8) . ?
O12 C18 1.463(8) . ?
N1 C13 1.337(9) . ?
N1 C9 1.364(9) . ?
N2 C8 1.354(9) . ?
N2 C4 1.357(10) . ?
N3 C15 1.484(8) . ?
N3 C3 1.493(8) . ?
N4 C14 1.333(9) . ?
N4 C46 1.445(9) . ?
N4 C47 1.480(9) . ?
N5 C45 1.339(9) . ?
N5 C0AA 1.462(9) . ?
N5 C32 1.464(9) . ?
N6 C31 1.320(10) . ?
N7 C27 1.463(9) . ?
N7 C28 1.491(9) . ?
N8 C35 1.343(9) . ?
N8 C39 1.366(9) . ?
N9 C40 1.340(9) . ?
N9 C44 1.352(9) . ?
N10 C26 1.320(8) . ?
N10 C23 1.442(8) . ?
N10 C24 1.471(9) . ?
N11 C22 1.346(9) . ?
N11 C20 1.455(9) . ?
N11 C19 1.469(9) . ?
N12 C21 1.323(10) . ?
C0AA C34 1.509(10) . ?
C2 C3 1.506(10) . ?
C4 C5 1.393(11) . ?
C5 C6 1.358(11) . ?
C6 C7 1.378(11) . ?
C7 C8 1.387(10) . ?
C8 C9 1.478(10) . ?
C9 C10 1.374(10) . ?
C10 C11 1.374(10) . ?
C11 C12 1.377(11) . ?
C12 C13 1.410(10) . ?
C14 C15 1.511(9) . ?
C18 C19 1.512(10) . ?
C20 C21 1.516(11) . ?
C22 C23 1.528(9) . ?
C24 C25 1.513(10) . ?
C26 C27 1.497(10) . ?
C28 C29 1.499(10) . ?
C31 C32 1.528(10) . ?
C35 C36 1.394(10) . ?
C36 C37 1.368(10) . ?
C37 C38 1.375(10) . ?
C38 C39 1.376(10) . ?
C39 C40 1.473(10) . ?
C40 C41 1.400(10) . ?
C41 C42 1.366(10) . ?
C42 C43 1.381(10) . ?
C43 C44 1.372(10) . ?
C45 C46 1.542(10) . ?
C47 C48 1.542(11) . ?
Cl1 O16 1.431(6) . ?
Cl1 O15 1.441(5) . ?
Cl1 O17 1.443(5) . ?
Cl1 O14 1.444(6) . ?
Cl2 O18 1.424(6) . ?
Cl2 O20 1.435(6) . ?
Cl2 O19 1.436(5) . ?
Cl2 O21 1.437(5) . ?
Cl3 O23 1.431(6) . ?
Cl3 O23 1.431(6) 3_655 ?
Cl3 O22 1.433(5) 3_655 ?
Cl3 O22 1.433(5) . ?
Cl4 O24 1.388(12) . ?
Cl4 O25 1.4298(11) . ?
Cl4 O27 1.447(8) . ?
Cl4 O26 1.450(8) . ?
Cl4 O25A 1.470(18) . ?
Cl4 O24A 1.79(2) . ?
N14 C52 1.142(13) . ?
C51 C52 1.526(11) . ?
C51A C52 1.531(11) . ?
Cl5 O29A 1.419(12) 3_656 ?
Cl5 O29A 1.419(13) . ?
Cl5 O28 1.427(8) 3_656 ?
Cl5 O28 1.427(8) . ?
Cl5 O29 1.490(14) . ?
Cl5 O29 1.490(14) 3_656 ?
N13 C49 1.096(19) . ?
C49 C50 1.4999(11) . ?
